data_1549094
loop_
_publ_author_name
'van der Lee, Arie'
'Roche, Gilles H.'
'Wantz, Guillaume'
'Moreau, Jo\"el J E'
'Dautel, Olivier J.'
'Filhol, Jean-S\'ebastien'

_publ_section_title
;
 Experimental and theoretical evidence of a supercritical-like transition
 in an organic semiconductor presenting colossal uniaxial negative thermal
 expansion.
;
_journal_issue 16
_journal_name_full 'Chemical science'
_journal_page_first 3948
_journal_page_last 3956
_journal_paper_doi 10.1039/c8sc00159f
_journal_volume 9
_journal_year 2018
_chemical_formula_moiety 'C26 H32 O2 S2'
_chemical_formula_sum 'C26 H32 O2 S2'
_chemical_formula_weight 440.66
_space_group_IT_number 15
_space_group_name_Hall '-I 2ya'
_space_group_name_H-M_alt 'I 1 2/a 1'
_symmetry_cell_setting monoclinic
_symmetry_space_group_name_Hall '-I 2ya'
_symmetry_space_group_name_H-M 'I 1 2/a 1'
_atom_sites_solution_hydrogens difmap
_atom_sites_solution_primary iterative
_audit_update_record
;
2017-12-12 deposited with the CCDC.
2018-03-21 downloaded from the CCDC.
;
_cell_angle_alpha 90
_cell_angle_beta 95.879(9)
_cell_angle_gamma 90
_cell_formula_units_Z 4
_cell_length_a 7.7604(8)
_cell_length_b 5.9132(6)
_cell_length_c 49.450(4)
_cell_measurement_reflns_used 1440
_cell_measurement_temperature 95
_cell_measurement_theta_max 28.3770
_cell_measurement_theta_min 3.3240
_cell_volume 2257.3(4)
_computing_cell_refinement 'CrysAlisPro 1.171.38.41 (Rigaku OD, 2015)'
_computing_data_collection 'CrysAlisPro 1.171.38.41 (Rigaku OD, 2015)'
_computing_data_reduction 'CrysAlisPro 1.171.38.41 (Rigaku OD, 2015)'
_computing_molecular_graphics 'CAMERON (Watkin et al., 1996)'
_computing_publication_material 'CRYSTALS (Betteridge et al., 2003)'
_computing_structure_refinement 'CRYSTALS (Betteridge et al., 2003)'
_computing_structure_solution 'Superflip (Palatinus & Chapuis, 2007)'
_diffrn_ambient_temperature 95
_diffrn_detector 'CCD plate'
_diffrn_detector_area_resol_mean 16.0143
_diffrn_detector_type Sapphire3
_diffrn_measured_fraction_theta_full 0.977
_diffrn_measured_fraction_theta_max 0.897
_diffrn_measurement_details
;
List of Runs (angles in degrees, time in seconds):

  # Type    Start    End  Width  t~exp~   \w     \q     \k     \f   Frames
#--------------------------------------------------------------------------
  1  \w     -2.00  85.00   1.00    8.00    --   16.62  57.00   0.00   87
  2  \w    -12.00  86.00   1.00    8.00    --   16.62  77.00  90.00   98
  3  \w    -24.00  24.00   1.00    8.00    --  -17.25-100.00-120.00   48
  4  \w     34.00  91.00   1.00    8.00    --   16.62 179.00-150.00   57
  5  \w     32.00  91.00   1.00    8.00    --   16.62-179.00 -30.00   59
  6  \w    -52.00  35.00   1.00    8.00    --   16.62 -57.00 -30.00   87
;
_diffrn_measurement_device Area
_diffrn_measurement_device_type 'Xcalibur, Sapphire3, Gemini'
_diffrn_measurement_method '\w scans'
_diffrn_orient_matrix_UB_11 -0.0662125518
_diffrn_orient_matrix_UB_12 -0.0493813921
_diffrn_orient_matrix_UB_13 0.0069266320
_diffrn_orient_matrix_UB_21 0.0598796944
_diffrn_orient_matrix_UB_22 -0.0155517118
_diffrn_orient_matrix_UB_23 0.0117080756
_diffrn_orient_matrix_UB_31 -0.0218152044
_diffrn_orient_matrix_UB_32 0.1081085473
_diffrn_orient_matrix_UB_33 0.0048112850
_diffrn_radiation_monochromator graphite
_diffrn_radiation_type 'Mo K\a'
_diffrn_radiation_wavelength 0.71073
_diffrn_reflns_av_R_equivalents 0.049
_diffrn_reflns_av_unetI/netI 0.0518
_diffrn_reflns_limit_h_max 10
_diffrn_reflns_limit_h_min -9
_diffrn_reflns_limit_k_max 7
_diffrn_reflns_limit_k_min -7
_diffrn_reflns_limit_l_max 62
_diffrn_reflns_limit_l_min -67
_diffrn_reflns_number 9808
_diffrn_reflns_theta_full 25.005
_diffrn_reflns_theta_max 29.075
_diffrn_reflns_theta_min 1.656
_exptl_absorpt_coefficient_mu 0.257
_exptl_absorpt_correction_T_max 1.00000
_exptl_absorpt_correction_T_min 0.53668
_exptl_absorpt_correction_type multi-scan
_exptl_absorpt_process_details
;
CrysAlisPro 1.171.38.41 (Rigaku Oxford Diffraction, 2015)
Empirical absorption correction using spherical harmonics,
 implemented in SCALE3 ABSPACK scaling algorithm.
;
_exptl_crystal_colour colourless
_exptl_crystal_density_diffrn 1.297
_exptl_crystal_density_method 'not measured'
_exptl_crystal_description plate
_exptl_crystal_F_000 944
_exptl_crystal_size_max 0.400
_exptl_crystal_size_mid 0.350
_exptl_crystal_size_min 0.100
_refine_diff_density_max 0.41
_refine_diff_density_min -0.77
_refine_ls_extinction_method None
_refine_ls_goodness_of_fit_ref 1.1160
_refine_ls_hydrogen_treatment constr
_refine_ls_matrix_type full
_refine_ls_number_parameters 136
_refine_ls_number_reflns 2599
_refine_ls_number_restraints 0
_refine_ls_R_factor_all 0.0641
_refine_ls_R_factor_gt 0.0520
_refine_ls_shift/su_max 0.0006651
_refine_ls_shift/su_mean 0.0000642
_refine_ls_structure_factor_coef Fsqd
_refine_ls_weighting_details
;
 Method, part 1, Chebychev polynomial, (Watkin, 1994, Prince, 1982) 
 [weight] = 1.0/[A~0~*T~0~(x)+A~1~*T~1~(x) ... +A~n-1~]*T~n-1~(x)] 
 where A~i~ are the Chebychev coefficients listed below and x= Fcalc/Fmax 
 Method = Robust Weighting (Prince, 1982) 
 W = [weight] * [1-(deltaF/6*sigmaF)^2^]^2^
 A~i~ are: 
 878. 0.110E+04 492. 
;
_refine_ls_weighting_scheme calc
_refine_ls_wR_factor_all 0.0707
_refine_ls_wR_factor_gt 0.0619
_refine_ls_wR_factor_ref 0.0652
_reflns_limit_h_max 10
_reflns_limit_h_min -10
_reflns_limit_k_max 7
_reflns_limit_k_min 0
_reflns_limit_l_max 66
_reflns_limit_l_min 0
_reflns_number_gt 2257
_reflns_number_total 2715
_reflns_threshold_expression I>2.0\s(I)
_oxford_diffrn_Wilson_B_factor 0.00
_oxford_diffrn_Wilson_scale 0.00
_oxford_refine_ls_r_factor_ref 0.0604
_oxford_refine_ls_scale 3.89(3)
_oxford_reflns_number_all 2715
_oxford_reflns_threshold_expression_ref I>0.0\s(I)
_cod_data_source_file c8sc00159f2.cif
_cod_data_source_block 95K
_cod_depositor_comments 'Adding full bibliography for 1549094--1549104.cif.'
_cod_original_cell_volume 2257.3(2)
_cod_original_sg_symbol_H-M 'I 1 2/a 1 '
_cod_database_code 1549094
_cell_oxdiff_length_a 7.7600(9)
_cell_oxdiff_length_b 5.9175(8)
_cell_oxdiff_length_c 49.423(5)
_cell_oxdiff_angle_alpha 89.878(9)
_cell_oxdiff_angle_beta 95.951(9)
_cell_oxdiff_angle_gamma 89.909(10)
_cell_oxdiff_volume 2257.3(5)
_oxdiff_exptl_absorpt_empirical_full_min 0.600
_oxdiff_exptl_absorpt_empirical_full_max 1.676
_oxdiff_exptl_absorpt_empirical_details
;
Empirical correction (ABSPACK) includes:
- Absorption correction using spherical harmonics
- Frame scaling
;
_montpellier_reflns_maxres 0.73
_montpellier_reflns_completeness_maxres 90.15
_montpellier_reflns_redundancy_maxres 3.47

loop_
_symmetry_equiv_pos_as_xyz
x,y,z
-x,-y,-z
x+1/2,y+1/2,z+1/2
-x+1/2,-y+1/2,-z+1/2
-x+1/2,y,-z
x+1/2,-y,z
-x+1,y+1/2,-z+1/2
x+1,-y+1/2,z+1/2

loop_
_atom_site_label
_atom_site_type_symbol
_atom_site_fract_x
_atom_site_fract_y
_atom_site_fract_z
_atom_site_U_iso_or_equiv
_atom_site_occupancy
_atom_site_adp_type
_atom_site_refinement_flags_posn
S1 S 0.83825(7) 0.54109(10) 0.731698(11) 0.0236 1.0000 Uani .
C2 C 0.7398(3) 0.3710(4) 0.70568(4) 0.0217 1.0000 Uani .
C3 C 0.6758(3) 0.1664(4) 0.71529(4) 0.0203 1.0000 Uani .
C4 C 0.7086(3) 0.1578(4) 0.74433(4) 0.0210 1.0000 Uani .
C5 C 0.5908(3) 0.0173(4) 0.69656(4) 0.0249 1.0000 Uani .
C6 C 0.5708(3) 0.0739(4) 0.66930(4) 0.0270 1.0000 Uani .
C7 C 0.6338(3) 0.2780(4) 0.65979(4) 0.0265 1.0000 Uani .
C8 C 0.7202(3) 0.4267(4) 0.67810(4) 0.0249 1.0000 Uani .
C9 C 0.6134(3) 0.3336(5) 0.62981(4) 0.0312 1.0000 Uani .
C10 C 0.7501(3) 0.2195(5) 0.61441(4) 0.0298 1.0000 Uani .
C11 C 0.7488(3) 0.3017(5) 0.58510(4) 0.0322 1.0000 Uani .
C12 C 0.8940(3) 0.1973(5) 0.57091(4) 0.0329 1.0000 Uani .
C13 C 0.9081(3) 0.2946(5) 0.54261(4) 0.0348 1.0000 Uani .
C14 C 1.0635(3) 0.1993(5) 0.53038(5) 0.0380 1.0000 Uani .
O15 O 1.0805(2) 0.2975(4) 0.50429(3) 0.0402 1.0000 Uani .
H51 H 0.5493 -0.1216 0.7023 0.0291 1.0000 Uiso R
H61 H 0.5118 -0.0261 0.6565 0.0319 1.0000 Uiso R
H81 H 0.7632 0.5666 0.6722 0.0306 1.0000 Uiso R
H91 H 0.6240 0.4953 0.6276 0.0366 1.0000 Uiso R
H92 H 0.4993 0.2799 0.6222 0.0361 1.0000 Uiso R
H101 H 0.8632 0.2570 0.6238 0.0351 1.0000 Uiso R
H102 H 0.7340 0.0570 0.6147 0.0350 1.0000 Uiso R
H111 H 0.7614 0.4678 0.5851 0.0385 1.0000 Uiso R
H112 H 0.6382 0.2645 0.5753 0.0386 1.0000 Uiso R
H121 H 1.0051 0.2261 0.5816 0.0398 1.0000 Uiso R
H122 H 0.8750 0.0354 0.5695 0.0389 1.0000 Uiso R
H131 H 0.9216 0.4587 0.5444 0.0415 1.0000 Uiso R
H132 H 0.8032 0.2582 0.5313 0.0420 1.0000 Uiso R
H141 H 1.1708 0.2259 0.5425 0.0450 1.0000 Uiso R
H142 H 1.0499 0.0386 0.5277 0.0456 1.0000 Uiso R
H151 H 1.0398 0.4231 0.5046 0.0640 0.5000 Uiso R
H152 H 1.1853 0.3038 0.5033 0.0640 0.5000 Uiso R

loop_
_atom_site_aniso_label
_atom_site_aniso_U_11
_atom_site_aniso_U_22
_atom_site_aniso_U_33
_atom_site_aniso_U_23
_atom_site_aniso_U_13
_atom_site_aniso_U_12
S1 0.0296(3) 0.0254(3) 0.0171(2) 0.0000(2) 0.00872(19) -0.0037(3)
C2 0.0204(10) 0.0257(12) 0.0202(10) -0.0020(9) 0.0079(8) -0.0006(9)
C3 0.0180(10) 0.0242(12) 0.0201(10) 0.0013(9) 0.0093(8) 0.0032(9)
C4 0.0189(10) 0.0233(11) 0.0223(10) 0.0008(9) 0.0093(8) 0.0007(9)
C5 0.0274(11) 0.0289(13) 0.0198(10) -0.0017(9) 0.0089(8) -0.0029(10)
C6 0.0265(11) 0.0350(14) 0.0200(10) -0.0058(10) 0.0043(8) 0.0000(11)
C7 0.0256(11) 0.0367(14) 0.0179(10) 0.0009(10) 0.0058(8) 0.0068(10)
C8 0.0248(11) 0.0301(13) 0.0215(10) 0.0032(10) 0.0102(8) 0.0046(10)
C9 0.0339(13) 0.0430(15) 0.0174(10) 0.0012(11) 0.0060(9) 0.0050(12)
C10 0.0363(13) 0.0388(15) 0.0158(10) 0.0019(10) 0.0098(9) 0.0024(12)
C11 0.0356(13) 0.0453(16) 0.0165(10) 0.0037(11) 0.0064(9) 0.0030(12)
C12 0.0377(14) 0.0432(15) 0.0190(11) 0.0019(11) 0.0095(9) 0.0004(12)
C13 0.0379(14) 0.0484(17) 0.0200(11) 0.0016(12) 0.0120(10) -0.0013(13)
C14 0.0476(16) 0.0469(17) 0.0222(11) 0.0040(12) 0.0162(11) 0.0032(14)
O15 0.0488(11) 0.0517(12) 0.0232(8) 0.0044(9) 0.0183(8) -0.0008(10)

loop_
_atom_type_symbol
_atom_type_scat_dispersion_real
_atom_type_scat_dispersion_imag
_atom_type_scat_Cromer_Mann_a1
_atom_type_scat_Cromer_Mann_b1
_atom_type_scat_Cromer_Mann_a2
_atom_type_scat_Cromer_Mann_b2
_atom_type_scat_Cromer_Mann_a3
_atom_type_scat_Cromer_Mann_b3
_atom_type_scat_Cromer_Mann_a4
_atom_type_scat_Cromer_Mann_b4
_atom_type_scat_Cromer_Mann_c
_atom_type_scat_source
C 0.0033 0.0016 2.3100 20.8439 1.0200 10.2075 1.5886 0.5687 0.8650 51.6512 0.2156 'International Tables Vol C 4.2.6.8 and 6.1.1.4'
H 0.0000 0.0000 0.4930 10.5109 0.3229 26.1257 0.1402 3.1424 0.0408 57.7998 0.0030 'International Tables Vol C 4.2.6.8 and 6.1.1.4'
O 0.0106 0.0060 3.0485 13.2771 2.2868 5.7011 1.5463 0.3239 0.8670 32.9089 0.2508 'International Tables Vol C 4.2.6.8 and 6.1.1.4'
S 0.1246 0.1234 6.9053 1.4679 5.2034 22.2151 1.4379 0.2536 1.5863 56.1720 0.8669 'International Tables Vol C 4.2.6.8 and 6.1.1.4'

loop_
_montpellier_diffrn_reflns_class_number
_montpellier_diffrn_reflns_class_d_res_high
_montpellier_diffrn_reflns_class_d_res_low
_montpellier_diffrn_reflns_class_redundancy
_montpellier_diffrn_reflns_class_av_i/ui
_diffrn_reflns_class_av_R_eq
_montpellier_diffrn_reflns_class_completeness_shell
_montpellier_diffrn_reflns_class_cumul_completeness
0 100.0 1.71 5.6 68.13 0.035 99.7 99.66
1 1.70 1.33 4.8 27.26 0.040 100.0 99.83
2 1.33 1.15 4.3 22.01 0.055 100.0 99.89
3 1.15 1.04 3.8 13.40 0.068 100.0 99.92
4 1.04 0.96 3.4 10.84 0.069 100.0 99.93
5 0.96 0.91 3.2 8.65 0.097 100.0 99.94
6 0.91 0.86 3.1 6.69 0.102 100.0 99.95
7 0.86 0.82 2.8 5.99 0.124 99.7 99.92
8 0.82 0.79 2.4 5.17 0.149 96.4 99.52
9 0.79 0.73 1.4 3.60 0.151 49.3 90.15

loop_
_geom_angle_atom_site_label_1
_geom_angle_site_symmetry_1
_geom_angle_atom_site_label_2
_geom_angle_atom_site_label_3
_geom_angle_site_symmetry_3
_geom_angle
_geom_angle_publ_flag
C4 4_656 S1 C2 . 90.36(10) yes
S1 . C2 C3 . 112.89(15) yes
S1 . C2 C8 . 125.40(18) yes
C3 . C2 C8 . 121.7(2) yes
C2 . C3 C4 . 109.62(19) yes
C2 . C3 C5 . 118.55(19) yes
C4 . C3 C5 . 131.8(2) yes
C3 . C4 S1 4_656 132.88(18) yes
C3 . C4 C4 4_656 114.4(2) yes
S1 4_656 C4 C4 4_656 112.7(2) yes
C3 . C5 C6 . 119.5(2) yes
C3 . C5 H51 . 120.5 no
C6 . C5 H51 . 120.0 no
C5 . C6 C7 . 121.8(2) yes
C5 . C6 H61 . 119.9 no
C7 . C6 H61 . 118.3 no
C6 . C7 C8 . 119.3(2) yes
C6 . C7 C9 . 120.8(2) yes
C8 . C7 C9 . 119.9(2) yes
C2 . C8 C7 . 119.1(2) yes
C2 . C8 H81 . 120.0 no
C7 . C8 H81 . 120.9 no
C7 . C9 C10 . 112.7(2) yes
C7 . C9 H91 . 108.9 no
C10 . C9 H91 . 108.1 no
C7 . C9 H92 . 107.7 no
C10 . C9 H92 . 108.3 no
H91 . C9 H92 . 111.2 no
C9 . C10 C11 . 113.3(2) yes
C9 . C10 H101 . 107.4 no
C11 . C10 H101 . 107.4 no
C9 . C10 H102 . 109.5 no
C11 . C10 H102 . 110.0 no
H101 . C10 H102 . 109.2 no
C10 . C11 C12 . 112.1(2) yes
C10 . C11 H111 . 108.8 no
C12 . C11 H111 . 109.1 no
C10 . C11 H112 . 108.8 no
C12 . C11 H112 . 109.8 no
H111 . C11 H112 . 108.1 no
C11 . C12 C13 . 113.3(2) yes
C11 . C12 H121 . 109.6 no
C13 . C12 H121 . 106.6 no
C11 . C12 H122 . 108.7 no
C13 . C12 H122 . 109.2 no
H121 . C12 H122 . 109.3 no
C12 . C13 C14 . 111.1(2) yes
C12 . C13 H131 . 107.8 no
C14 . C13 H131 . 108.9 no
C12 . C13 H132 . 108.3 no
C14 . C13 H132 . 110.1 no
H131 . C13 H132 . 110.5 no
C13 . C14 O15 . 111.1(2) yes
C13 . C14 H141 . 110.9 no
O15 . C14 H141 . 109.3 no
C13 . C14 H142 . 110.0 no
O15 . C14 H142 . 107.2 no
H141 . C14 H142 . 108.3 no
C14 . O15 H151 . 106.3 no
C14 . O15 H152 . 104.7 no
H151 . O15 H152 . 110.5 no

loop_
_geom_bond_atom_site_label_1
_geom_bond_atom_site_label_2
_geom_bond_site_symmetry_2
_geom_bond_distance
_geom_bond_publ_flag
S1 C4 4_656 1.735(2) yes
S1 C2 . 1.746(2) yes
C2 C3 . 1.408(3) yes
C2 C8 . 1.396(3) yes
C3 C4 . 1.433(3) yes
C3 C5 . 1.395(3) yes
C4 C4 4_656 1.357(4) yes
C5 C6 . 1.382(3) yes
C5 H51 . 0.937 no
C6 C7 . 1.401(3) yes
C6 H61 . 0.949 no
C7 C8 . 1.385(3) yes
C7 C9 . 1.511(3) yes
C8 H81 . 0.949 no
C9 C10 . 1.525(3) yes
C9 H91 . 0.967 no
C9 H92 . 0.978 no
C10 C11 . 1.528(3) yes
C10 H101 . 0.976 no
C10 H102 . 0.970 no
C11 C12 . 1.519(3) yes
C11 H111 . 0.987 no
C11 H112 . 0.967 no
C12 C13 . 1.528(3) yes
C12 H121 . 0.977 no
C12 H122 . 0.970 no
C13 C14 . 1.512(3) yes
C13 H131 . 0.979 no
C13 H132 . 0.965 no
C14 O15 . 1.433(3) yes
C14 H141 . 0.987 no
C14 H142 . 0.963 no
O15 H151 . 0.808 no
O15 H152 . 0.820 no

loop_
_geom_hbond_atom_site_label_D
_geom_hbond_atom_site_label_H
_geom_hbond_atom_site_label_A
_geom_hbond_site_symmetry_A
_geom_hbond_angle_DHA
_geom_hbond_distance_DH
_geom_hbond_distance_HA
_geom_hbond_distance_DA
_geom_hbond_publ_flag
O15 H151 O15 2_766 164.74(10) 0.808 1.926 2.714(3) yes
O15 H152 O15 5_756 171.00(9) 0.820 1.894 2.708(3) yes
